data_1504944
loop_
_publ_author_name
'Yohannes, Daniel'
'Hansen, Camilla P.'
'Akireddy, Srinivasa Rao'
'Hauser, Terry A.'
'Kiser, Melanie N.'
'Gurnon, Nicholas J.'
'Day, Cynthia S.'
'Bhatti, Balwinder'
'Caldwell, William S.'

_publ_section_title
;
 First total synthesis of (+/-)-3-hydroxy-11-norcytisine: structure
 confirmation and biological characterization.
;
_journal_issue 23
_journal_name_full 'Organic letters'
_journal_page_first 5353
_journal_page_last 5356
_journal_paper_doi 10.1021/ol802145b
_journal_volume 10
_journal_year 2008
_chemical_formula_sum 'C34 H34 N4 O6 S2'
_chemical_formula_weight 658.77
_chemical_name_systematic
; 
 ? 
;
_space_group_IT_number 14
_symmetry_cell_setting monoclinic
_symmetry_space_group_name_Hall '-P 2yn'
_symmetry_space_group_name_H-M 'P 1 21/n 1'
_atom_sites_solution_hydrogens geom
_atom_sites_solution_primary direct
_atom_sites_solution_secondary difmap
_audit_creation_method SHELXTL-PC
_cell_angle_alpha 90.00
_cell_angle_beta 96.409(4)
_cell_angle_gamma 90.00
_cell_formula_units_Z 4
_cell_length_a 6.9334(15)
_cell_length_b 22.473(5)
_cell_length_c 20.118(4)
_cell_measurement_reflns_used 2301
_cell_measurement_temperature 193(2)
_cell_measurement_theta_max 20.825
_cell_measurement_theta_min 3.813
_cell_volume 3115.1(11)
_computing_cell_refinement 'Bruker SMART'
_computing_data_collection 'Bruker SMART'
_computing_data_reduction 'Bruker SAINT'
_computing_molecular_graphics 'Bruker SHELXTL'
_computing_publication_material 'Bruker SHELXTL'
_computing_structure_refinement 'Bruker SHELXTL'
_computing_structure_solution 'Bruker SHELXTL'
_diffrn_ambient_temperature 193(2)
_diffrn_measured_fraction_theta_full 0.996
_diffrn_measured_fraction_theta_max 0.996
_diffrn_measurement_device_type 'Bruker APEX CCD area detector'
_diffrn_measurement_method 'phi and omega scans'
_diffrn_radiation_monochromator graphite
_diffrn_radiation_source 'fine-focus sealed tube'
_diffrn_radiation_type MoK\a
_diffrn_radiation_wavelength 0.71073
_diffrn_reflns_av_R_equivalents 0.0712
_diffrn_reflns_av_sigmaI/netI 0.0668
_diffrn_reflns_limit_h_max 8
_diffrn_reflns_limit_h_min -8
_diffrn_reflns_limit_k_max 28
_diffrn_reflns_limit_k_min -28
_diffrn_reflns_limit_l_max 25
_diffrn_reflns_limit_l_min -25
_diffrn_reflns_number 25160
_diffrn_reflns_theta_full 26.37
_diffrn_reflns_theta_max 26.37
_diffrn_reflns_theta_min 3.85
_exptl_absorpt_coefficient_mu 0.225
_exptl_absorpt_correction_T_max 0.9911
_exptl_absorpt_correction_T_min 0.9377
_exptl_absorpt_correction_type multi-scan
_exptl_absorpt_process_details
;
 Data were processed with the Bruker AXS area detector scaling
 and absorption correction (SADABS).  
;
_exptl_crystal_colour 'pale yellow'
_exptl_crystal_density_diffrn 1.405
_exptl_crystal_density_method 'not measured'
_exptl_crystal_description needle
_exptl_crystal_F_000 1384
_exptl_crystal_size_max 0.29
_exptl_crystal_size_mid 0.08
_exptl_crystal_size_min 0.04
_refine_diff_density_max 0.403
_refine_diff_density_min -0.298
_refine_diff_density_rms 0.058
_refine_ls_extinction_method none
_refine_ls_goodness_of_fit_ref 1.025
_refine_ls_hydrogen_treatment constr
_refine_ls_matrix_type full
_refine_ls_number_parameters 441
_refine_ls_number_reflns 6348
_refine_ls_number_restraints 6
_refine_ls_restrained_S_all 1.028
_refine_ls_R_factor_all 0.0972
_refine_ls_R_factor_gt 0.0576
_refine_ls_shift/su_max 0.000
_refine_ls_shift/su_mean 0.000
_refine_ls_structure_factor_coef Fsqd
_refine_ls_weighting_details 'calc w=1/[\s^2^(Fo^2^)+(0.0681P)^2^+0.0000P] where P=(Fo^2^+2Fc^2^)/3'
_refine_ls_weighting_scheme calc
_refine_ls_wR_factor_gt 0.1237
_refine_ls_wR_factor_ref 0.1404
_reflns_number_gt 4191
_reflns_number_total 6348
_reflns_threshold_expression >2sigma(I)
_cod_data_source_file ol802145b_si_002.cif
_cod_data_source_block a70m2t
_cod_depositor_comments
;
The following automatic conversions were performed:

'_symmetry_cell_setting' value 'Monoclinic' changed to 'monoclinic'
according to /home/saulius/struct/CIF-dictionaries/cif_core.dic
dictionary named 'cif_core.dic' version 2.4.1 from 2010-06-29.

Automatic conversion script
Id: cif_fix_values 1715 2011-07-08 13:25:40Z adriana 
;
_cod_original_cell_volume 3115.1(12)
_cod_original_sg_symbol_H-M P2(1)/n
_cod_database_code 1504944

loop_
_symmetry_equiv_pos_as_xyz
'x, y, z'
'-x+1/2, y+1/2, -z+1/2'
'-x, -y, -z'
'x-1/2, -y-1/2, z-1/2'

loop_
_atom_site_label
_atom_site_type_symbol
_atom_site_fract_x
_atom_site_fract_y
_atom_site_fract_z
_atom_site_U_iso_or_equiv
_atom_site_adp_type
_atom_site_occupancy
_atom_site_symmetry_multiplicity
_atom_site_calc_flag
_atom_site_refinement_flags
_atom_site_disorder_assembly
_atom_site_disorder_group
N1 N 0.7711(3) 0.03457(9) 0.59042(11) 0.0290(5) Uani 1 1 d . . .
C2 C 0.6200(4) 0.07207(12) 0.56485(13) 0.0306(6) Uani 1 1 d . . .
C3 C 0.6805(4) 0.13128(12) 0.55057(13) 0.0331(6) Uani 1 1 d . . .
C4 C 0.8681(4) 0.14827(13) 0.55534(14) 0.0386(7) Uani 1 1 d . . .
H4 H 0.9017 0.1875 0.5433 0.046 Uiso 1 1 calc R . .
C5 C 1.0132(4) 0.10732(12) 0.57839(13) 0.0351(7) Uani 1 1 d . . .
H5 H 1.1461 0.1184 0.5812 0.042 Uiso 1 1 calc R . .
C6 C 0.9628(4) 0.05223(12) 0.59653(13) 0.0299(6) Uani 1 1 d . . .
C7 C 1.1069(4) 0.00723(12) 0.62751(13) 0.0340(6) Uani 1 1 d . . .
H7 H 1.2433 0.0182 0.6210 0.041 Uiso 1 1 calc R . .
C8 C 1.0558(4) -0.05484(13) 0.60220(15) 0.0432(8) Uani 1 1 d . . .
H8A H 1.1600 -0.0838 0.6162 0.052 Uiso 1 1 calc R . .
H8B H 1.0256 -0.0559 0.5529 0.052 Uiso 1 1 calc R . .
C9 C 0.8761(4) -0.06526(12) 0.63780(15) 0.0399(7) Uani 1 1 d . . .
H9 H 0.8388 -0.1083 0.6357 0.048 Uiso 1 1 calc R . .
C10 C 0.7100(4) -0.02681(12) 0.60586(15) 0.0382(7) Uani 1 1 d . . .
H10A H 0.6526 -0.0460 0.5640 0.046 Uiso 1 1 calc R . .
H10B H 0.6080 -0.0246 0.6365 0.046 Uiso 1 1 calc R . .
C11 C 0.9460(4) -0.04712(12) 0.70958(15) 0.0400(7) Uani 1 1 d . . .
H11A H 0.8366 -0.0342 0.7338 0.048 Uiso 1 1 calc R . .
H11B H 1.0157 -0.0801 0.7345 0.048 Uiso 1 1 calc R . .
N12 N 1.0787(3) 0.00307(10) 0.69959(11) 0.0348(5) Uani 1 1 d . . .
O13 O 0.5239(3) 0.17052(8) 0.53443(10) 0.0420(5) Uani 1 1 d . . .
O14 O 0.4515(3) 0.05419(8) 0.55701(10) 0.0406(5) Uani 1 1 d . . .
S15 S 0.47425(11) 0.19354(3) 0.45944(4) 0.0402(2) Uani 1 1 d . . .
O16 O 0.2721(3) 0.20460(9) 0.45367(12) 0.0576(6) Uani 1 1 d . . .
O17 O 0.5511(3) 0.15273(8) 0.41568(10) 0.0497(6) Uani 1 1 d . . .
C18 C 0.6033(4) 0.26098(12) 0.45980(14) 0.0342(7) Uani 1 1 d . . .
C19 C 0.5639(4) 0.30868(12) 0.50391(14) 0.0331(6) Uani 1 1 d . . .
C20 C 0.4222(4) 0.30584(13) 0.54893(16) 0.0419(7) Uani 1 1 d . . .
H20 H 0.3455 0.2710 0.5514 0.050 Uiso 1 1 calc R . .
C21 C 0.3964(5) 0.35350(14) 0.58884(17) 0.0489(8) Uani 1 1 d . . .
H21 H 0.2985 0.3515 0.6183 0.059 Uiso 1 1 calc R . .
C22 C 0.5076(5) 0.40483(13) 0.58815(15) 0.0457(8) Uani 1 1 d . . .
H22 H 0.4850 0.4370 0.6169 0.055 Uiso 1 1 calc R . .
C23 C 0.6499(4) 0.40940(12) 0.54615(14) 0.0379(7) Uani 1 1 d . . .
C24 C 0.6761(4) 0.36158(12) 0.50055(14) 0.0331(6) Uani 1 1 d . . .
C25 C 0.8062(4) 0.36598(13) 0.45155(15) 0.0402(7) Uani 1 1 d . . .
H25 H 0.8723 0.4025 0.4466 0.048 Uiso 1 1 calc R . .
C26 C 0.8391(5) 0.31933(14) 0.41139(16) 0.0462(8) Uani 1 1 d . . .
H26 H 0.9299 0.3232 0.3796 0.055 Uiso 1 1 calc R . .
C27 C 0.7405(4) 0.26593(13) 0.41651(15) 0.0425(7) Uani 1 1 d . . .
H27 H 0.7688 0.2329 0.3898 0.051 Uiso 1 1 calc R . .
N28 N 0.7697(4) 0.46031(10) 0.54396(12) 0.0427(6) Uani 1 1 d D . .
C29 C 0.7001(6) 0.51366(14) 0.57479(18) 0.0608(10) Uani 1 1 d D . .
H29A H 0.7762 0.5481 0.5630 0.091 Uiso 1 1 calc R . .
H29B H 0.7144 0.5088 0.6235 0.091 Uiso 1 1 calc R . .
H29C H 0.5630 0.5200 0.5586 0.091 Uiso 1 1 calc R . .
C30 C 0.9747(5) 0.44942(14) 0.56888(17) 0.0532(9) Uani 1 1 d D . .
H30A H 1.0540 0.4829 0.5566 0.080 Uiso 1 1 calc R . .
H30B H 1.0188 0.4128 0.5489 0.080 Uiso 1 1 calc R . .
H30C H 0.9877 0.4453 0.6177 0.080 Uiso 1 1 calc R . .
S31 S 1.25923(10) 0.01934(3) 0.75503(3) 0.0349(2) Uani 1 1 d . . .
O32 O 1.4374(3) -0.00648(9) 0.73930(10) 0.0454(5) Uani 1 1 d . . .
O33 O 1.1970(3) 0.00553(9) 0.81875(10) 0.0441(5) Uani 1 1 d . . .
C34 C 1.2789(4) 0.09705(12) 0.74210(13) 0.0348(7) Uani 1 1 d . . .
C35 C 1.1298(4) 0.13699(12) 0.75770(13) 0.0343(6) Uani 1 1 d . . .
C36 C 0.9751(4) 0.12100(14) 0.79494(16) 0.0459(8) Uani 1 1 d . . .
H36 H 0.9615 0.0809 0.8087 0.055 Uiso 1 1 calc R . .
C37 C 0.8472(5) 0.16276(16) 0.81076(18) 0.0561(9) Uani 1 1 d . . .
H37 H 0.7501 0.1520 0.8383 0.067 Uiso 1 1 calc R . .
C38 C 0.8543(5) 0.22143(16) 0.78747(18) 0.0546(9) Uani 1 1 d . . .
H38 H 0.7608 0.2495 0.7989 0.066 Uiso 1 1 calc R . .
C39 C 0.9944(5) 0.23887(13) 0.74845(15) 0.0453(8) Uani 1 1 d . A .
C40 C 1.1421(4) 0.19725(13) 0.73603(14) 0.0375(7) Uani 1 1 d . . .
C41 C 1.3052(5) 0.21494(14) 0.70468(15) 0.0445(8) Uani 1 1 d . . .
H41 H 1.3153 0.2552 0.6909 0.053 Uiso 1 1 calc R . .
C42 C 1.4479(5) 0.17611(14) 0.69365(16) 0.0477(8) Uani 1 1 d . . .
H42 H 1.5579 0.1895 0.6737 0.057 Uiso 1 1 calc R . .
C43 C 1.4331(4) 0.11624(13) 0.71171(14) 0.0385(7) Uani 1 1 d . . .
H43 H 1.5314 0.0889 0.7027 0.046 Uiso 1 1 calc R . .
N44 N 1.0006(4) 0.29622(11) 0.71955(13) 0.0542(7) Uani 1 1 d D . .
C45 C 0.9342(7) 0.29196(18) 0.6467(2) 0.0529(15) Uani 0.755(8) 1 d PD A 1
H45A H 0.7962 0.2814 0.6404 0.079 Uiso 0.755(8) 1 calc PR A 1
H45B H 1.0094 0.2613 0.6265 0.079 Uiso 0.755(8) 1 calc PR A 1
H45C H 0.9533 0.3304 0.6254 0.079 Uiso 0.755(8) 1 calc PR A 1
C46 C 0.8851(11) 0.3415(3) 0.7483(3) 0.0672(19) Uani 0.755(8) 1 d PD A 1
H46A H 0.9037 0.3799 0.7268 0.101 Uiso 0.755(8) 1 calc PR A 1
H46B H 0.9260 0.3448 0.7964 0.101 Uiso 0.755(8) 1 calc PR A 1
H46C H 0.7476 0.3304 0.7412 0.101 Uiso 0.755(8) 1 calc PR A 1
C45' C 0.827(3) 0.3315(12) 0.7112(19) 0.128(14) Uani 0.245(8) 1 d PD A 2
H45D H 0.7341 0.3136 0.6767 0.192 Uiso 0.245(8) 1 calc PR A 2
H45E H 0.8590 0.3719 0.6975 0.192 Uiso 0.245(8) 1 calc PR A 2
H45F H 0.7703 0.3332 0.7536 0.192 Uiso 0.245(8) 1 calc PR A 2
C46' C 1.164(3) 0.3374(7) 0.7563(8) 0.084(7) Uani 0.245(8) 1 d PD A 2
H46D H 1.1837 0.3720 0.7281 0.126 Uiso 0.245(8) 1 calc PR A 2
H46E H 1.2854 0.3149 0.7644 0.126 Uiso 0.245(8) 1 calc PR A 2
H46F H 1.1241 0.3509 0.7990 0.126 Uiso 0.245(8) 1 calc PR A 2

loop_
_atom_site_aniso_label
_atom_site_aniso_U_11
_atom_site_aniso_U_22
_atom_site_aniso_U_33
_atom_site_aniso_U_23
_atom_site_aniso_U_13
_atom_site_aniso_U_12
N1 0.0244(12) 0.0300(12) 0.0320(13) 0.0019(9) 0.0004(9) -0.0036(9)
C2 0.0266(15) 0.0357(15) 0.0295(15) 0.0003(12) 0.0033(11) 0.0003(12)
C3 0.0362(16) 0.0330(15) 0.0294(15) 0.0025(12) 0.0003(12) 0.0025(12)
C4 0.0415(17) 0.0356(16) 0.0371(17) 0.0062(12) -0.0035(13) -0.0100(13)
C5 0.0269(15) 0.0463(17) 0.0306(15) 0.0065(13) -0.0032(12) -0.0105(13)
C6 0.0241(14) 0.0422(16) 0.0227(14) 0.0004(11) -0.0009(11) -0.0043(12)
C7 0.0250(14) 0.0450(17) 0.0316(15) 0.0053(12) 0.0008(11) 0.0002(12)
C8 0.0441(18) 0.0457(18) 0.0383(18) -0.0050(13) -0.0024(14) 0.0123(14)
C9 0.0425(17) 0.0279(15) 0.0466(18) 0.0018(13) -0.0073(14) -0.0033(12)
C10 0.0343(16) 0.0327(15) 0.0458(18) 0.0048(13) -0.0037(13) -0.0063(12)
C11 0.0393(17) 0.0361(16) 0.0430(18) 0.0067(13) -0.0023(14) -0.0082(13)
N12 0.0318(13) 0.0411(14) 0.0296(13) 0.0061(10) -0.0045(10) -0.0056(10)
O13 0.0432(12) 0.0355(11) 0.0471(13) 0.0085(9) 0.0042(10) 0.0086(9)
O14 0.0235(10) 0.0465(12) 0.0514(13) 0.0100(10) 0.0021(9) -0.0027(9)
S15 0.0381(4) 0.0314(4) 0.0480(5) 0.0017(3) -0.0098(3) -0.0023(3)
O16 0.0343(12) 0.0472(14) 0.0860(18) 0.0057(11) -0.0162(11) -0.0054(10)
O17 0.0642(14) 0.0328(11) 0.0481(13) -0.0062(9) -0.0111(11) -0.0011(10)
C18 0.0311(15) 0.0322(15) 0.0366(16) 0.0028(12) -0.0076(12) -0.0016(12)
C19 0.0291(14) 0.0319(15) 0.0361(16) 0.0049(12) -0.0056(12) 0.0030(12)
C20 0.0344(16) 0.0368(17) 0.054(2) 0.0026(14) 0.0043(14) 0.0006(13)
C21 0.0445(19) 0.047(2) 0.058(2) 0.0112(16) 0.0167(16) 0.0087(15)
C22 0.058(2) 0.0396(18) 0.0405(18) 0.0001(14) 0.0085(15) 0.0117(15)
C23 0.0439(17) 0.0322(16) 0.0353(17) 0.0052(12) -0.0061(13) 0.0012(13)
C24 0.0311(15) 0.0338(15) 0.0322(15) 0.0026(12) -0.0054(12) 0.0005(12)
C25 0.0388(17) 0.0404(17) 0.0405(18) 0.0014(13) 0.0008(14) -0.0086(13)
C26 0.0471(19) 0.052(2) 0.0417(18) 0.0017(15) 0.0127(15) -0.0069(15)
C27 0.0489(19) 0.0391(17) 0.0386(18) -0.0038(13) 0.0008(14) -0.0007(14)
N28 0.0488(15) 0.0340(13) 0.0424(15) -0.0028(11) -0.0077(12) -0.0034(11)
C29 0.091(3) 0.0350(18) 0.055(2) -0.0077(16) 0.001(2) -0.0039(18)
C30 0.057(2) 0.047(2) 0.050(2) 0.0036(15) -0.0141(16) -0.0154(16)
S31 0.0343(4) 0.0344(4) 0.0333(4) 0.0042(3) -0.0075(3) 0.0010(3)
O32 0.0356(11) 0.0478(12) 0.0506(13) 0.0025(10) -0.0054(10) 0.0079(9)
O33 0.0481(13) 0.0475(12) 0.0346(11) 0.0114(9) -0.0046(9) 0.0000(10)
C34 0.0339(16) 0.0404(16) 0.0278(15) 0.0010(12) -0.0074(12) -0.0033(13)
C35 0.0327(15) 0.0401(16) 0.0277(15) 0.0014(12) -0.0076(12) -0.0019(12)
C36 0.0381(18) 0.0468(19) 0.052(2) 0.0060(15) -0.0006(15) -0.0019(15)
C37 0.0382(19) 0.066(2) 0.066(2) 0.0018(19) 0.0105(17) 0.0046(17)
C38 0.046(2) 0.055(2) 0.060(2) -0.0043(17) -0.0066(17) 0.0142(16)
C39 0.055(2) 0.0437(19) 0.0342(17) -0.0030(14) -0.0079(15) 0.0037(15)
C40 0.0416(17) 0.0391(17) 0.0288(16) -0.0041(12) -0.0091(13) -0.0014(13)
C41 0.053(2) 0.0350(17) 0.0436(19) 0.0026(13) -0.0058(15) -0.0103(15)
C42 0.0456(19) 0.053(2) 0.0447(19) -0.0009(15) 0.0045(15) -0.0172(16)
C43 0.0324(16) 0.0441(17) 0.0379(17) -0.0047(13) -0.0016(13) -0.0067(13)
N44 0.079(2) 0.0335(15) 0.0473(17) -0.0020(12) -0.0074(15) 0.0111(13)
C45 0.073(3) 0.040(3) 0.042(3) 0.0060(19) -0.008(2) 0.003(2)
C46 0.082(5) 0.044(3) 0.071(4) -0.004(3) -0.012(3) 0.018(3)
C45' 0.084(17) 0.08(2) 0.20(4) 0.06(2) -0.04(2) 0.015(14)
C46' 0.142(18) 0.050(10) 0.059(11) -0.008(8) 0.004(11) -0.018(10)

loop_
_atom_type_symbol
_atom_type_description
_atom_type_scat_dispersion_real
_atom_type_scat_dispersion_imag
_atom_type_scat_source
C C 0.0033 0.0016 'International Tables Vol C Tables 4.2.6.8 and 6.1.1.4'
H H 0.0000 0.0000 'International Tables Vol C Tables 4.2.6.8 and 6.1.1.4'
N N 0.0061 0.0033 'International Tables Vol C Tables 4.2.6.8 and 6.1.1.4'
O O 0.0106 0.0060 'International Tables Vol C Tables 4.2.6.8 and 6.1.1.4'
S S 0.1246 0.1234 'International Tables Vol C Tables 4.2.6.8 and 6.1.1.4'

loop_
_geom_angle_atom_site_label_1
_geom_angle_atom_site_label_2
_geom_angle_atom_site_label_3
_geom_angle
C6 N1 C2 122.3(2)
C6 N1 C10 122.9(2)
C2 N1 C10 114.7(2)
O14 C2 N1 120.9(2)
O14 C2 C3 125.0(2)
N1 C2 C3 114.2(2)
C4 C3 O13 123.5(2)
C4 C3 C2 123.4(3)
O13 C3 C2 113.1(2)
C3 C4 C5 119.2(3)
C3 C4 H4 120.4
C5 C4 H4 120.4
C6 C5 C4 119.6(2)
C6 C5 H5 120.2
C4 C5 H5 120.2
C5 C6 N1 121.1(2)
C5 C6 C7 123.3(2)
N1 C6 C7 115.6(2)
N12 C7 C6 107.0(2)
N12 C7 C8 102.6(2)
C6 C7 C8 111.1(2)
N12 C7 H7 111.9
C6 C7 H7 111.9
C8 C7 H7 111.9
C7 C8 C9 99.0(2)
C7 C8 H8A 112.0
C9 C8 H8A 112.0
C7 C8 H8B 112.0
C9 C8 H8B 112.0
H8A C8 H8B 109.6
C8 C9 C10 109.5(2)
C8 C9 C11 102.3(2)
C10 C9 C11 113.1(2)
C8 C9 H9 110.5
C10 C9 H9 110.5
C11 C9 H9 110.5
N1 C10 C9 113.2(2)
N1 C10 H10A 108.9
C9 C10 H10A 108.9
N1 C10 H10B 108.9
C9 C10 H10B 108.9
H10A C10 H10B 107.7
N12 C11 C9 102.2(2)
N12 C11 H11A 111.3
C9 C11 H11A 111.3
N12 C11 H11B 111.3
C9 C11 H11B 111.3
H11A C11 H11B 109.2
C11 N12 C7 109.3(2)
C11 N12 S31 121.38(18)
C7 N12 S31 118.71(18)
C3 O13 S15 120.02(17)
O16 S15 O17 120.05(14)
O16 S15 O13 103.97(13)
O17 S15 O13 108.75(12)
O16 S15 C18 110.34(13)
O17 S15 C18 109.51(14)
O13 S15 C18 102.67(12)
C27 C18 C19 121.8(3)
C27 C18 S15 117.3(2)
C19 C18 S15 120.9(2)
C20 C19 C24 119.4(3)
C20 C19 C18 123.9(3)
C24 C19 C18 116.7(3)
C21 C20 C19 119.3(3)
C21 C20 H20 120.3
C19 C20 H20 120.3
C20 C21 C22 122.5(3)
C20 C21 H21 118.7
C22 C21 H21 118.7
C23 C22 C21 120.4(3)
C23 C22 H22 119.8
C21 C22 H22 119.8
C22 C23 N28 122.9(3)
C22 C23 C24 119.2(3)
N28 C23 C24 117.9(3)
C25 C24 C19 119.1(3)
C25 C24 C23 121.9(3)
C19 C24 C23 119.0(3)
C26 C25 C24 121.6(3)
C26 C25 H25 119.2
C24 C25 H25 119.2
C25 C26 C27 120.4(3)
C25 C26 H26 119.8
C27 C26 H26 119.8
C18 C27 C26 120.1(3)
C18 C27 H27 120.0
C26 C27 H27 120.0
C23 N28 C29 115.3(3)
C23 N28 C30 113.7(2)
C29 N28 C30 110.1(3)
N28 C29 H29A 109.5
N28 C29 H29B 109.5
H29A C29 H29B 109.5
N28 C29 H29C 109.5
H29A C29 H29C 109.5
H29B C29 H29C 109.5
N28 C30 H30A 109.5
N28 C30 H30B 109.5
H30A C30 H30B 109.5
N28 C30 H30C 109.5
H30A C30 H30C 109.5
H30B C30 H30C 109.5
O33 S31 O32 117.63(12)
O33 S31 N12 106.26(12)
O32 S31 N12 112.04(13)
O33 S31 C34 112.38(13)
O32 S31 C34 106.51(13)
N12 S31 C34 100.80(12)
C43 C34 C35 121.6(3)
C43 C34 S31 117.1(2)
C35 C34 S31 121.1(2)
C36 C35 C40 118.4(3)
C36 C35 C34 124.3(3)
C40 C35 C34 117.3(3)
C37 C36 C35 120.1(3)
C37 C36 H36 120.0
C35 C36 H36 120.0
C36 C37 C38 121.7(3)
C36 C37 H37 119.2
C38 C37 H37 119.2
C39 C38 C37 120.9(3)
C39 C38 H38 119.6
C37 C38 H38 119.6
C38 C39 N44 123.4(3)
C38 C39 C40 118.7(3)
N44 C39 C40 117.9(3)
C41 C40 C35 118.8(3)
C41 C40 C39 121.3(3)
C35 C40 C39 119.9(3)
C42 C41 C40 121.8(3)
C42 C41 H41 119.1
C40 C41 H41 119.1
C41 C42 C43 120.0(3)
C41 C42 H42 120.0
C43 C42 H42 120.0
C34 C43 C42 120.4(3)
C34 C43 H43 119.8
C42 C43 H43 119.8
C39 N44 C45' 119.2(13)
C39 N44 C46 115.5(4)
C39 N44 C45 109.0(3)
C46 N44 C45 108.2(4)
C39 N44 C46' 113.2(7)
C45' N44 C46' 106.1(15)
N44 C45 H45A 109.5
N44 C45 H45B 109.5
N44 C45 H45C 109.5
N44 C46 H46A 109.5
N44 C46 H46B 109.5
N44 C46 H46C 109.5
N44 C45' H45D 109.5
N44 C45' H45E 109.5
H45D C45' H45E 109.5
N44 C45' H45F 109.5
H45D C45' H45F 109.5
H45E C45' H45F 109.5
N44 C46' H46D 109.5
N44 C46' H46E 109.5
H46D C46' H46E 109.5
N44 C46' H46F 109.5
H46D C46' H46F 109.5
H46E C46' H46F 109.5

loop_
_geom_bond_atom_site_label_1
_geom_bond_atom_site_label_2
_geom_bond_distance
N1 C6 1.379(3)
N1 C2 1.397(3)
N1 C10 1.486(3)
C2 O14 1.229(3)
C2 C3 1.434(4)
C3 C4 1.349(4)
C3 O13 1.408(3)
C4 C5 1.403(4)
C4 H4 0.9500
C5 C6 1.348(4)
C5 H5 0.9500
C6 C7 1.507(4)
C7 N12 1.488(3)
C7 C8 1.513(4)
C7 H7 1.0000
C8 C9 1.523(4)
C8 H8A 0.9900
C8 H8B 0.9900
C9 C10 1.524(4)
C9 C11 1.527(4)
C9 H9 1.0000
C10 H10A 0.9900
C10 H10B 0.9900
C11 N12 1.483(3)
C11 H11A 0.9900
C11 H11B 0.9900
N12 S31 1.623(2)
O13 S15 1.596(2)
S15 O16 1.415(2)
S15 O17 1.416(2)
S15 C18 1.760(3)
C18 C27 1.364(4)
C18 C19 1.437(4)
C19 C20 1.410(4)
C19 C24 1.426(4)
C20 C21 1.362(4)
C20 H20 0.9500
C21 C22 1.388(4)
C21 H21 0.9500
C22 C23 1.373(4)
C22 H22 0.9500
C23 N28 1.418(4)
C23 C24 1.438(4)
C24 C25 1.412(4)
C25 C26 1.358(4)
C25 H25 0.9500
C26 C27 1.390(4)
C26 H26 0.9500
C27 H27 0.9500
N28 C29 1.456(4)
N28 C30 1.474(4)
C29 H29A 0.9800
C29 H29B 0.9800
C29 H29C 0.9800
C30 H30A 0.9800
C30 H30B 0.9800
C30 H30C 0.9800
S31 O33 1.432(2)
S31 O32 1.432(2)
S31 C34 1.773(3)
C34 C43 1.360(4)
C34 C35 1.430(4)
C35 C36 1.421(4)
C35 C40 1.428(4)
C36 C37 1.354(4)
C36 H36 0.9500
C37 C38 1.402(5)
C37 H37 0.9500
C38 C39 1.373(5)
C38 H38 0.9500
C39 N44 1.417(4)
C39 C40 1.430(4)
C40 C41 1.412(4)
C41 C42 1.356(4)
C41 H41 0.9500
C42 C43 1.400(4)
C42 H42 0.9500
C43 H43 0.9500
N44 C45' 1.434(17)
N44 C46 1.455(6)
N44 C45 1.488(5)
N44 C46' 1.581(14)
C45 H45A 0.9800
C45 H45B 0.9800
C45 H45C 0.9800
C46 H46A 0.9800
C46 H46B 0.9800
C46 H46C 0.9800
C45' H45D 0.9800
C45' H45E 0.9800
C45' H45F 0.9800
C46' H46D 0.9800
C46' H46E 0.9800
C46' H46F 0.9800

loop_
_geom_torsion_atom_site_label_1
_geom_torsion_atom_site_label_2
_geom_torsion_atom_site_label_3
_geom_torsion_atom_site_label_4
_geom_torsion
C6 N1 C2 O14 176.5(2)
C10 N1 C2 O14 0.6(4)
C6 N1 C2 C3 -4.5(3)
C10 N1 C2 C3 179.6(2)
O14 C2 C3 C4 -175.2(3)
N1 C2 C3 C4 5.8(4)
O14 C2 C3 O13 7.8(4)
N1 C2 C3 O13 -171.1(2)
O13 C3 C4 C5 173.5(2)
C2 C3 C4 C5 -3.1(4)
C3 C4 C5 C6 -1.3(4)
C4 C5 C6 N1 2.5(4)
C4 C5 C6 C7 -174.4(2)
C2 N1 C6 C5 0.6(4)
C10 N1 C6 C5 176.1(3)
C2 N1 C6 C7 177.7(2)
C10 N1 C6 C7 -6.7(4)
C5 C6 C7 N12 106.6(3)
N1 C6 C7 N12 -70.5(3)
C5 C6 C7 C8 -142.2(3)
N1 C6 C7 C8 40.7(3)
N12 C7 C8 C9 42.9(2)
C6 C7 C8 C9 -71.1(3)
C7 C8 C9 C10 71.5(3)
C7 C8 C9 C11 -48.8(3)
C6 N1 C10 C9 7.8(4)
C2 N1 C10 C9 -176.3(2)
C8 C9 C10 N1 -42.3(3)
C11 C9 C10 N1 71.1(3)
C8 C9 C11 N12 35.4(3)
C10 C9 C11 N12 -82.3(3)
C9 C11 N12 C7 -8.3(3)
C9 C11 N12 S31 -152.4(2)
C6 C7 N12 C11 94.9(3)
C8 C7 N12 C11 -22.1(3)
C6 C7 N12 S31 -119.9(2)
C8 C7 N12 S31 123.1(2)
C4 C3 O13 S15 74.2(3)
C2 C3 O13 S15 -108.8(2)
C3 O13 S15 O16 151.6(2)
C3 O13 S15 O17 22.6(2)
C3 O13 S15 C18 -93.4(2)
O16 S15 C18 C27 -129.4(2)
O17 S15 C18 C27 4.9(3)
O13 S15 C18 C27 120.3(2)
O16 S15 C18 C19 50.3(3)
O17 S15 C18 C19 -175.4(2)
O13 S15 C18 C19 -60.0(2)
C27 C18 C19 C20 179.3(3)
S15 C18 C19 C20 -0.4(4)
C27 C18 C19 C24 -0.3(4)
S15 C18 C19 C24 179.98(19)
C24 C19 C20 C21 -0.6(4)
C18 C19 C20 C21 179.8(3)
C19 C20 C21 C22 -1.5(5)
C20 C21 C22 C23 0.2(5)
C21 C22 C23 N28 -179.1(3)
C21 C22 C23 C24 3.0(4)
C20 C19 C24 C25 -174.8(3)
C18 C19 C24 C25 4.9(4)
C20 C19 C24 C23 3.7(4)
C18 C19 C24 C23 -176.6(2)
C22 C23 C24 C25 173.5(3)
N28 C23 C24 C25 -4.5(4)
C22 C23 C24 C19 -4.9(4)
N28 C23 C24 C19 177.0(2)
C19 C24 C25 C26 -5.6(4)
C23 C24 C25 C26 175.9(3)
C24 C25 C26 C27 1.6(5)
C19 C18 C27 C26 -3.7(4)
S15 C18 C27 C26 176.0(2)
C25 C26 C27 C18 3.1(5)
C22 C23 N28 C29 -16.3(4)
C24 C23 N28 C29 161.7(3)
C22 C23 N28 C30 112.3(3)
C24 C23 N28 C30 -69.7(3)
C11 N12 S31 O33 -33.2(3)
C7 N12 S31 O33 -174.13(19)
C11 N12 S31 O32 96.5(2)
C7 N12 S31 O32 -44.4(2)
C11 N12 S31 C34 -150.6(2)
C7 N12 S31 C34 68.5(2)
O33 S31 C34 C43 139.8(2)
O32 S31 C34 C43 9.6(2)
N12 S31 C34 C43 -107.4(2)
O33 S31 C34 C35 -45.5(2)
O32 S31 C34 C35 -175.7(2)
N12 S31 C34 C35 67.2(2)
C43 C34 C35 C36 -173.8(3)
S31 C34 C35 C36 11.8(4)
C43 C34 C35 C40 4.1(4)
S31 C34 C35 C40 -170.29(19)
C40 C35 C36 C37 -1.9(4)
C34 C35 C36 C37 176.0(3)
C35 C36 C37 C38 4.4(5)
C36 C37 C38 C39 -1.1(5)
C37 C38 C39 N44 175.3(3)
C37 C38 C39 C40 -4.6(5)
C36 C35 C40 C41 174.0(3)
C34 C35 C40 C41 -4.1(4)
C36 C35 C40 C39 -3.8(4)
C34 C35 C40 C39 178.2(2)
C38 C39 C40 C41 -170.7(3)
N44 C39 C40 C41 9.4(4)
C38 C39 C40 C35 7.0(4)
N44 C39 C40 C35 -173.0(2)
C35 C40 C41 C42 1.2(4)
C39 C40 C41 C42 178.9(3)
C40 C41 C42 C43 1.9(5)
C35 C34 C43 C42 -1.2(4)
S31 C34 C43 C42 173.5(2)
C41 C42 C43 C34 -1.9(4)
C38 C39 N44 C45' -20.9(18)
C40 C39 N44 C45' 159.1(18)
C38 C39 N44 C46 17.0(5)
C40 C39 N44 C46 -163.0(4)
C38 C39 N44 C45 -105.0(4)
C40 C39 N44 C45 74.9(4)
C38 C39 N44 C46' 105.0(8)
C40 C39 N44 C46' -75.0(8)
